data_4112302
loop_
_publ_author_name
'Yasuo Tanaka'
'Wataru Hoshino'
'Soji Shimizu'
'Katsuyuki Youfu'
'Naoki Aratani'
'Norihiko Maruyama'
'Shizuo Fujita'
'Atsuhiro Osuka'

_publ_section_title
;
 Thermal Splitting of Bis-Cu(II) Octaphyrin(1.1.1.1.1.1.1.1) into Two
 Cu(II) Porphyrins
;
_journal_name_full 'Journal of the American Chemical Society'
_journal_page_first 3046
_journal_page_last 3047
_journal_paper_doi 10.1021/ja031935t
_journal_volume 126
_journal_year 2004
_chemical_formula_sum 'C44 H8 Cu F20 N4'
_chemical_formula_weight 1036.08
_chemical_name_systematic
; 
 ? 
;
_space_group_IT_number 148
_symmetry_cell_setting rhombohedral
_symmetry_space_group_name_Hall '-R 3'
_symmetry_space_group_name_H-M 'R -3 :H'
_atom_sites_solution_hydrogens geom
_atom_sites_solution_primary direct
_atom_sites_solution_secondary difmap
_audit_creation_method SHELXL-97
_cell_angle_alpha 90.00
_cell_angle_beta 90.00
_cell_angle_gamma 120.00
_cell_formula_units_Z 9
_cell_length_a 20.2403(9)
_cell_length_b 20.2403(9)
_cell_length_c 24.0482(16)
_cell_measurement_reflns_used 5390
_cell_measurement_temperature 120(2)
_cell_measurement_theta_max 28.26
_cell_measurement_theta_min 2.47
_cell_volume 8531.9(8)
_computing_cell_refinement 'Bruker SMART'
_computing_data_collection 'Bruker SMART'
_computing_data_reduction 'Bruker SAINT'
_computing_molecular_graphics 'Bruker SHELXTL'
_computing_publication_material 'Bruker SHELXTL'
_computing_structure_refinement 'SHELXL-97 (Sheldrick, 1997)'
_computing_structure_solution 'SHELXS-97 (Sheldrick, 1990)'
_diffrn_ambient_temperature 120(2)
_diffrn_detector_area_resol_mean 8.366
_diffrn_measured_fraction_theta_full 0.966
_diffrn_measured_fraction_theta_max 0.966
_diffrn_measurement_device_type 'CCD area detector'
_diffrn_measurement_method 'phi and omega scans'
_diffrn_radiation_monochromator graphite
_diffrn_radiation_source 'fine-focus sealed tube'
_diffrn_radiation_type MoK\a
_diffrn_radiation_wavelength 0.71073
_diffrn_reflns_av_R_equivalents 0.0210
_diffrn_reflns_av_sigmaI/netI 0.0193
_diffrn_reflns_limit_h_max 26
_diffrn_reflns_limit_h_min -19
_diffrn_reflns_limit_k_max 15
_diffrn_reflns_limit_k_min -26
_diffrn_reflns_limit_l_max 32
_diffrn_reflns_limit_l_min -30
_diffrn_reflns_number 18429
_diffrn_reflns_theta_full 28.26
_diffrn_reflns_theta_max 28.26
_diffrn_reflns_theta_min 1.44
_diffrn_standards_decay_% 0
_diffrn_standards_number 360
_exptl_absorpt_coefficient_mu 0.717
_exptl_absorpt_correction_T_max 0.9390
_exptl_absorpt_correction_T_min 0.8569
_exptl_absorpt_correction_type empirical
_exptl_crystal_colour red
_exptl_crystal_density_diffrn 1.815
_exptl_crystal_description prism
_exptl_crystal_F_000 2036
_exptl_crystal_size_max 0.50
_exptl_crystal_size_mid 0.35
_exptl_crystal_size_min 0.20
_refine_diff_density_max 0.548
_refine_diff_density_min -0.538
_refine_diff_density_rms 0.069
_refine_ls_extinction_method none
_refine_ls_goodness_of_fit_ref 1.102
_refine_ls_hydrogen_treatment mixed
_refine_ls_matrix_type full
_refine_ls_number_parameters 313
_refine_ls_number_reflns 4548
_refine_ls_number_restraints 0
_refine_ls_restrained_S_all 1.102
_refine_ls_R_factor_all 0.0502
_refine_ls_R_factor_gt 0.0469
_refine_ls_shift/su_max 0.001
_refine_ls_shift/su_mean 0.000
_refine_ls_structure_factor_coef Fsqd
_refine_ls_weighting_details 'calc w=1/[\s^2^(Fo^2^)+(0.0594P)^2^+18.4599P] where P=(Fo^2^+2Fc^2^)/3'
_refine_ls_weighting_scheme calc
_refine_ls_wR_factor_gt 0.1178
_refine_ls_wR_factor_ref 0.1203
_reflns_number_gt 4239
_reflns_number_total 4548
_reflns_threshold_expression >2sigma(I)
_cod_data_source_file ja031935tsi20031224_023640.cif
_cod_data_source_block cupor21
_cod_original_sg_symbol_H-M 'R -3'
_cod_database_code 4112302

loop_
_symmetry_equiv_pos_as_xyz
'x, y, z'
'-y, x-y, z'
'-x+y, -x, z'
'x+2/3, y+1/3, z+1/3'
'-y+2/3, x-y+1/3, z+1/3'
'-x+y+2/3, -x+1/3, z+1/3'
'x+1/3, y+2/3, z+2/3'
'-y+1/3, x-y+2/3, z+2/3'
'-x+y+1/3, -x+2/3, z+2/3'
'-x, -y, -z'
'y, -x+y, -z'
'x-y, x, -z'
'-x+2/3, -y+1/3, -z+1/3'
'y+2/3, -x+y+1/3, -z+1/3'
'x-y+2/3, x+1/3, -z+1/3'
'-x+1/3, -y+2/3, -z+2/3'
'y+1/3, -x+y+2/3, -z+2/3'
'x-y+1/3, x+2/3, -z+2/3'

loop_
_atom_site_label
_atom_site_type_symbol
_atom_site_fract_x
_atom_site_fract_y
_atom_site_fract_z
_atom_site_U_iso_or_equiv
_atom_site_adp_type
_atom_site_occupancy
_atom_site_symmetry_multiplicity
_atom_site_calc_flag
_atom_site_refinement_flags
Cu1 Cu 0.8333 0.6667 0.1667 0.02384(11) Uani 1 2 d S
N1 N 0.77314(10) 0.68289(10) 0.10827(7) 0.0268(4) Uani 1 1 d .
N2 N 0.79997(10) 0.56265(10) 0.13688(7) 0.0267(4) Uani 1 1 d .
F6 F 0.56179(8) 0.48668(9) 0.06772(7) 0.0476(4) Uani 1 1 d .
F3 F 0.74285(10) 1.05036(9) 0.08319(7) 0.0516(4) Uani 1 1 d .
F4 F 0.87460(10) 1.05930(9) 0.04935(8) 0.0579(5) Uani 1 1 d .
F5 F 0.90211(9) 0.94466(9) 0.07286(8) 0.0531(4) Uani 1 1 d .
F1 F 0.66361(9) 0.81011(10) 0.16164(8) 0.0513(4) Uani 1 1 d .
C1 C 0.72125(11) 0.56080(12) 0.05877(9) 0.0275(4) Uani 1 1 d .
C2 C 0.73130(12) 0.63331(12) 0.06630(9) 0.0282(4) Uani 1 1 d .
F2 F 0.63683(11) 0.92531(11) 0.13832(8) 0.0625(5) Uani 1 1 d .
C3 C 0.71988(13) 0.73622(13) 0.05146(10) 0.0334(5) Uani 1 1 d .
H3 H 0.7068 0.7718 0.0370 0.040 Uiso 1 1 calc R
F9 F 0.77036(11) 0.53371(13) -0.04512(8) 0.0787(7) Uani 1 1 d .
C4 C 0.78404(13) 0.87452(13) 0.11824(10) 0.0328(5) Uani 1 1 d .
C5 C 0.76605(12) 0.74641(12) 0.09962(9) 0.0299(4) Uani 1 1 d .
C6 C 0.79959(12) 0.81157(12) 0.13212(9) 0.0300(4) Uani 1 1 d .
C7 C 0.81997(12) 0.51103(12) 0.15611(9) 0.0285(4) Uani 1 1 d .
C8 C 0.66868(12) 0.51291(12) 0.01348(9) 0.0302(4) Uani 1 1 d .
C9 C 0.69873(13) 0.66683(13) 0.03080(9) 0.0323(5) Uani 1 1 d .
H9 H 0.6681 0.6441 -0.0012 0.039 Uiso 1 1 calc R
C10 C 0.75406(11) 0.52856(12) 0.09160(9) 0.0278(4) Uani 1 1 d .
C11 C 0.83647(14) 0.93879(14) 0.08957(11) 0.0385(5) Uani 1 1 d .
C12 C 0.59051(13) 0.47678(13) 0.02047(10) 0.0343(5) Uani 1 1 d .
C13 C 0.78540(13) 0.44311(12) 0.12208(10) 0.0337(5) Uani 1 1 d .
H13 H 0.7902 0.3991 0.1268 0.040 Uiso 1 1 calc R
C14 C 0.74495(12) 0.45420(12) 0.08237(10) 0.0323(5) Uani 1 1 d .
H14 H 0.7159 0.4195 0.0537 0.039 Uiso 1 1 calc R
F7 F 0.46583(10) 0.39604(12) -0.01141(10) 0.0748(6) Uani 1 1 d .
C15 C 0.70245(16) 0.93015(16) 0.12264(11) 0.0428(6) Uani 1 1 d .
C16 C 0.82318(15) 0.99799(13) 0.07768(12) 0.0422(6) Uani 1 1 d .
C17 C 0.71658(14) 0.87120(14) 0.13436(11) 0.0381(5) Uani 1 1 d .
F8 F 0.52003(13) 0.37605(12) -0.10860(8) 0.0783(7) Uani 1 1 d .
C18 C 0.54097(14) 0.43076(15) -0.02013(13) 0.0449(6) Uani 1 1 d .
C19 C 0.69500(16) 0.50040(16) -0.03606(11) 0.0483(6) Uani 1 1 d .
F10 F 0.67387(16) 0.44250(16) -0.12402(9) 0.1056(10) Uani 1 1 d .
C20 C 0.75603(16) 0.99289(14) 0.09461(11) 0.0411(6) Uani 1 1 d .
C21 C 0.56837(19) 0.42015(16) -0.06907(12) 0.0532(7) Uani 1 1 d .
C22 C 0.6458(2) 0.45422(19) -0.07740(12) 0.0613(9) Uani 1 1 d .

loop_
_atom_site_aniso_label
_atom_site_aniso_U_11
_atom_site_aniso_U_22
_atom_site_aniso_U_33
_atom_site_aniso_U_23
_atom_site_aniso_U_13
_atom_site_aniso_U_12
Cu1 0.01861(17) 0.02095(18) 0.0303(2) -0.00066(12) -0.00158(12) 0.00863(13)
N1 0.0219(8) 0.0243(8) 0.0334(9) 0.0000(7) -0.0024(7) 0.0109(7)
N2 0.0209(8) 0.0233(8) 0.0341(9) -0.0005(7) -0.0011(7) 0.0096(7)
F6 0.0300(7) 0.0485(9) 0.0629(10) -0.0128(7) 0.0036(6) 0.0187(7)
F3 0.0731(11) 0.0408(8) 0.0594(10) -0.0152(7) -0.0238(8) 0.0423(8)
F4 0.0551(10) 0.0289(7) 0.0855(13) 0.0097(8) -0.0067(9) 0.0178(7)
F5 0.0354(8) 0.0388(8) 0.0864(12) 0.0151(8) 0.0092(8) 0.0195(7)
F1 0.0422(9) 0.0536(9) 0.0655(10) 0.0136(8) 0.0102(7) 0.0295(8)
C1 0.0200(9) 0.0270(10) 0.0304(10) -0.0018(8) -0.0001(7) 0.0080(8)
C2 0.0229(9) 0.0282(10) 0.0301(10) 0.0006(8) -0.0004(8) 0.0102(8)
F2 0.0617(11) 0.0760(12) 0.0781(12) 0.0028(10) 0.0064(9) 0.0557(10)
C3 0.0301(11) 0.0312(11) 0.0395(12) 0.0021(9) -0.0048(9) 0.0158(9)
F9 0.0463(10) 0.0915(15) 0.0608(11) -0.0249(10) 0.0192(8) 0.0064(10)
C4 0.0333(11) 0.0279(10) 0.0412(12) -0.0050(9) -0.0091(9) 0.0184(9)
C5 0.0239(10) 0.0290(10) 0.0380(11) 0.0014(8) -0.0013(8) 0.0140(8)
C6 0.0253(10) 0.0257(10) 0.0399(11) 0.0011(8) -0.0008(8) 0.0135(8)
C7 0.0235(9) 0.0235(9) 0.0380(11) -0.0008(8) -0.0004(8) 0.0113(8)
C8 0.0297(10) 0.0266(10) 0.0320(10) -0.0019(8) -0.0055(8) 0.0124(8)
C9 0.0285(10) 0.0336(11) 0.0322(11) -0.0003(9) -0.0055(8) 0.0136(9)
C10 0.0216(9) 0.0246(10) 0.0332(10) -0.0007(8) 0.0012(8) 0.0086(8)
C11 0.0345(12) 0.0301(11) 0.0527(14) -0.0016(10) -0.0076(10) 0.0173(10)
C12 0.0305(11) 0.0310(11) 0.0443(12) -0.0047(9) -0.0074(9) 0.0174(9)
C13 0.0290(10) 0.0256(10) 0.0467(13) -0.0040(9) -0.0041(9) 0.0139(9)
C14 0.0267(10) 0.0249(10) 0.0414(12) -0.0066(9) -0.0025(9) 0.0101(8)
F7 0.0308(8) 0.0694(12) 0.1174(17) -0.0316(12) -0.0286(10) 0.0199(8)
C15 0.0458(14) 0.0472(14) 0.0490(14) -0.0094(11) -0.0097(11) 0.0335(12)
C16 0.0465(14) 0.0246(11) 0.0527(15) -0.0026(10) -0.0117(11) 0.0158(10)
C17 0.0376(12) 0.0386(12) 0.0434(13) -0.0012(10) -0.0041(10) 0.0231(11)
F8 0.0914(15) 0.0608(12) 0.0617(11) -0.0228(9) -0.0453(11) 0.0224(11)
C18 0.0330(12) 0.0353(12) 0.0650(17) -0.0071(11) -0.0199(11) 0.0160(10)
C19 0.0407(14) 0.0470(15) 0.0385(13) -0.0056(11) 0.0037(11) 0.0080(12)
F10 0.1066(19) 0.1099(19) 0.0462(11) -0.0345(12) 0.0136(11) 0.0136(15)
C20 0.0540(15) 0.0325(12) 0.0480(14) -0.0152(10) -0.0216(12) 0.0300(12)
C21 0.0627(18) 0.0430(14) 0.0445(15) -0.0101(12) -0.0268(13) 0.0193(14)
C22 0.073(2) 0.0587(18) 0.0319(13) -0.0097(12) -0.0014(13) 0.0173(16)

loop_
_atom_type_symbol
_atom_type_description
_atom_type_scat_dispersion_real
_atom_type_scat_dispersion_imag
_atom_type_scat_source
C C 0.0033 0.0016 'International Tables Vol C Tables 4.2.6.8 and 6.1.1.4'
H H 0.0000 0.0000 'International Tables Vol C Tables 4.2.6.8 and 6.1.1.4'
N N 0.0061 0.0033 'International Tables Vol C Tables 4.2.6.8 and 6.1.1.4'
F F 0.0171 0.0103 'International Tables Vol C Tables 4.2.6.8 and 6.1.1.4'
Cu Cu 0.3201 1.2651 'International Tables Vol C Tables 4.2.6.8 and 6.1.1.4'

loop_
_geom_angle_atom_site_label_1
_geom_angle_atom_site_label_2
_geom_angle_atom_site_label_3
_geom_angle
_geom_angle_site_symmetry_1
_geom_angle_site_symmetry_3
N1 Cu1 N1 180.0 13_665 .
N1 Cu1 N2 89.51(7) 13_665 .
N1 Cu1 N2 90.50(7) . .
N1 Cu1 N2 90.49(7) 13_665 13_665
N1 Cu1 N2 89.50(7) . 13_665
N2 Cu1 N2 180.00(5) . 13_665
C2 N1 C5 104.86(17) . .
C2 N1 Cu1 126.96(14) . .
C5 N1 Cu1 128.15(14) . .
C10 N2 C7 105.50(17) . .
C10 N2 Cu1 127.03(14) . .
C7 N2 Cu1 127.44(14) . .
C10 C1 C2 124.84(19) . .
C10 C1 C8 117.61(19) . .
C2 C1 C8 117.49(19) . .
N1 C2 C1 125.30(19) . .
N1 C2 C9 110.57(19) . .
C1 C2 C9 124.1(2) . .
C9 C3 C5 107.0(2) . .
C9 C3 H3 126.5 . .
C5 C3 H3 126.5 . .
C11 C4 C17 117.3(2) . .
C11 C4 C6 121.6(2) . .
C17 C4 C6 121.2(2) . .
N1 C5 C6 125.0(2) . .
N1 C5 C3 110.55(19) . .
C6 C5 C3 124.5(2) . .
C5 C6 C7 124.2(2) . 13_665
C5 C6 C4 118.29(19) . .
C7 C6 C4 117.52(19) 13_665 .
N2 C7 C6 125.72(19) . 13_665
N2 C7 C13 110.24(19) . .
C6 C7 C13 124.0(2) 13_665 .
C19 C8 C12 116.9(2) . .
C19 C8 C1 122.3(2) . .
C12 C8 C1 120.7(2) . .
C3 C9 C2 106.98(19) . .
C3 C9 H9 126.5 . .
C2 C9 H9 126.5 . .
N2 C10 C1 125.32(19) . .
N2 C10 C14 110.41(19) . .
C1 C10 C14 124.3(2) . .
F5 C11 C16 118.5(2) . .
F5 C11 C4 119.7(2) . .
C16 C11 C4 121.9(2) . .
F6 C12 C18 118.7(2) . .
F6 C12 C8 119.5(2) . .
C18 C12 C8 121.8(2) . .
C14 C13 C7 106.76(19) . .
C14 C13 H13 126.6 . .
C7 C13 H13 126.6 . .
C13 C14 C10 107.10(19) . .
C13 C14 H14 126.4 . .
C10 C14 H14 126.4 . .
F2 C15 C20 120.4(2) . .
F2 C15 C17 120.3(3) . .
C20 C15 C17 119.4(2) . .
F4 C16 C20 120.1(2) . .
F4 C16 C11 120.7(3) . .
C20 C16 C11 119.2(2) . .
F1 C17 C15 118.7(2) . .
F1 C17 C4 119.8(2) . .
C15 C17 C4 121.5(2) . .
F7 C18 C21 119.9(2) . .
F7 C18 C12 119.9(3) . .
C21 C18 C12 120.2(3) . .
F9 C19 C8 119.6(2) . .
F9 C19 C22 118.3(3) . .
C8 C19 C22 122.0(3) . .
F3 C20 C15 119.7(2) . .
F3 C20 C16 119.4(2) . .
C15 C20 C16 120.8(2) . .
F8 C21 C18 120.0(3) . .
F8 C21 C22 120.1(3) . .
C18 C21 C22 119.9(2) . .
F10 C22 C21 120.9(3) . .
F10 C22 C19 119.9(3) . .
C21 C22 C19 119.2(3) . .

loop_
_geom_bond_atom_site_label_1
_geom_bond_atom_site_label_2
_geom_bond_distance
_geom_bond_site_symmetry_2
Cu1 N1 1.9911(17) 13_665
Cu1 N1 1.9912(17) .
Cu1 N2 1.9949(17) .
Cu1 N2 1.9950(17) 13_665
N1 C2 1.376(3) .
N1 C5 1.379(3) .
N2 C10 1.373(3) .
N2 C7 1.376(3) .
F6 C12 1.336(3) .
F3 C20 1.346(3) .
F4 C16 1.340(3) .
F5 C11 1.335(3) .
F1 C17 1.335(3) .
C1 C10 1.387(3) .
C1 C2 1.389(3) .
C1 C8 1.492(3) .
C2 C9 1.439(3) .
F2 C15 1.336(3) .
C3 C9 1.342(3) .
C3 C5 1.437(3) .
C3 H3 0.9500 .
F9 C19 1.342(3) .
C4 C11 1.383(3) .
C4 C17 1.388(3) .
C4 C6 1.495(3) .
C5 C6 1.384(3) .
C6 C7 1.388(3) 13_665
C7 C6 1.388(3) 13_665
C7 C13 1.445(3) .
C8 C19 1.379(3) .
C8 C12 1.382(3) .
C9 H9 0.9500 .
C10 C14 1.439(3) .
C11 C16 1.383(3) .
C12 C18 1.376(3) .
C13 C14 1.348(3) .
C13 H13 0.9500 .
C14 H14 0.9500 .
F7 C18 1.335(3) .
C15 C20 1.366(4) .
C15 C17 1.388(3) .
C16 C20 1.372(4) .
F8 C21 1.336(3) .
C18 C21 1.363(5) .
C19 C22 1.386(4) .
F10 C22 1.330(4) .
C21 C22 1.376(5) .
